data_1548702
loop_
_publ_author_name
'Zhou, Leijie'
'Yuan, Chunhao'
'Zeng, Yuan'
'Liu, Honglei'
'Wang, Chang'
'Gao, Xing'
'Wang, Qijun'
'Zhang, Cheng'
'Guo, Hongchao'

_publ_section_title
;
 Phosphine-catalyzed [5+1] annulation of \d-sulfonamido-substituted enones
 with <i>N</i>-sulfonylimines: a facile synthesis of tetrahydropyridines.
;
_journal_issue 7
_journal_name_full 'Chemical science'
_journal_page_first 1831
_journal_page_last 1835
_journal_paper_doi 10.1039/c7sc04515h
_journal_volume 9
_journal_year 2018
_chemical_absolute_configuration ad
_chemical_formula_moiety 'C29 H25 N O3 S'
_chemical_formula_sum 'C29 H25 N O3 S'
_chemical_formula_weight 467.56
_space_group_crystal_system monoclinic
_space_group_IT_number 4
_space_group_name_Hall 'P 2yb'
_space_group_name_H-M_alt 'P 1 21 1'
_symmetry_space_group_name_Hall 'P 2yb'
_symmetry_space_group_name_H-M 'P 1 21 1'
_atom_sites_solution_hydrogens geom
_atom_sites_solution_primary direct
_audit_creation_date 2016-05-20
_audit_creation_method
;
Olex2 1.2
(compiled 2016.02.19 svn.r3266 for OlexSys, GUI svn.r5155)
;
_audit_update_record
;
2017-09-18 deposited with the CCDC.
2018-01-16 downloaded from the CCDC.
;
_cell_angle_alpha 90
_cell_angle_beta 114.345(3)
_cell_angle_gamma 90
_cell_formula_units_Z 2
_cell_length_a 9.769(3)
_cell_length_b 13.123(3)
_cell_length_c 10.039(3)
_cell_measurement_reflns_used 3431
_cell_measurement_temperature 173.1500
_cell_measurement_theta_max 27.4775
_cell_measurement_theta_min 2.2267
_cell_volume 1172.5(6)
_computing_cell_refinement 'CrystalClear (Rigaku Inc., 2007)'
_computing_data_collection 'CrystalClear (Rigaku Inc., 2007)'
_computing_data_reduction 'CrystalClear (Rigaku Inc., 2007)'
_computing_molecular_graphics 'Olex2 (Dolomanov et al., 2009)'
_computing_publication_material 'CIFTAB (Sheldrick, 2013)'
_computing_structure_refinement 'SHELXL (Sheldrick, 2014)'
_computing_structure_solution
;
'SHELXT (Sheldrick, 2014)'
;
_diffrn_ambient_temperature 173.1500
_diffrn_detector_area_resol_mean 28.5714
_diffrn_measured_fraction_theta_full 0.993
_diffrn_measured_fraction_theta_max 0.992
_diffrn_measurement_details
;
scan:
    Number of images: 270
               Slice: -110.0000 - 25.0000
         Image width: 0.5000
            Exp time: 10.0000
       Rotation axis: Omega
               Omega: 0.0000
                 Chi: 45.0000
                 Phi: 180.0000
                 XTD: 40.0758
              2theta: -20.3305
scan:
    Number of images: 300
               Slice: -110.0000 - 40.0000
         Image width: 0.5000
            Exp time: 10.0000
       Rotation axis: Omega
               Omega: 0.0000
                 Chi: 45.0000
                 Phi: 270.0000
                 XTD: 40.0758
              2theta: -20.3305
;
_diffrn_measurement_device
;
Saturn724+ (2x2 bin mode)
;
_diffrn_measurement_device_details
;
AFC10: Fixed Chi 2 circle
;
_diffrn_measurement_device_type 'Saturn724+ CCD'
_diffrn_measurement_method '\w scans at fixed \c = 45\%'
_diffrn_orient_matrix_type d*Trek
_diffrn_orient_matrix_UB_11 0.0431
_diffrn_orient_matrix_UB_12 0.0194
_diffrn_orient_matrix_UB_13 -0.1019
_diffrn_orient_matrix_UB_21 -0.0302
_diffrn_orient_matrix_UB_22 -0.0653
_diffrn_orient_matrix_UB_23 -0.0252
_diffrn_orient_matrix_UB_31 -0.0658
_diffrn_orient_matrix_UB_32 0.0562
_diffrn_orient_matrix_UB_33 -0.0668
_diffrn_radiation_detector CCD
_diffrn_radiation_monochromator 'Graphite Monochromator'
_diffrn_radiation_type MoK\a
_diffrn_radiation_wavelength 0.71073
_diffrn_reflns_av_R_equivalents 0.0263
_diffrn_reflns_av_unetI/netI 0.0379
_diffrn_reflns_Laue_measured_fraction_full 0.993
_diffrn_reflns_Laue_measured_fraction_max 0.992
_diffrn_reflns_limit_h_max 12
_diffrn_reflns_limit_h_min -12
_diffrn_reflns_limit_k_max 16
_diffrn_reflns_limit_k_min -17
_diffrn_reflns_limit_l_max 13
_diffrn_reflns_limit_l_min -10
_diffrn_reflns_number 7830
_diffrn_reflns_point_group_measured_fraction_full 0.938
_diffrn_reflns_point_group_measured_fraction_max 0.928
_diffrn_reflns_theta_full 26.000
_diffrn_reflns_theta_max 27.482
_diffrn_reflns_theta_min 2.899
_diffrn_source 'Sealed Tube'
_diffrn_source_current 30.0000
_diffrn_source_power 1.5000
_diffrn_source_voltage 50.0000
_exptl_absorpt_coefficient_mu 0.170
_exptl_absorpt_correction_T_max 1.00000
_exptl_absorpt_correction_T_min 0.88525
_exptl_absorpt_correction_type multi-scan
_exptl_absorpt_process_details 'CrystalClear (Rigaku Inc., 2007)'
_exptl_crystal_colour Colorless
_exptl_crystal_density_diffrn 1.324
_exptl_crystal_description block
_exptl_crystal_F_000 492
_exptl_crystal_size_max 0.406
_exptl_crystal_size_mid 0.315
_exptl_crystal_size_min 0.166
_refine_diff_density_max 0.190
_refine_diff_density_min -0.220
_refine_diff_density_rms 0.040
_refine_ls_abs_structure_details
;
 Flack x determined using 1887 quotients [(I+)-(I-)]/[(I+)+(I-)]
 (Parsons, Flack and Wagner, Acta Cryst. B69 (2013) 249-259).
;
_refine_ls_abs_structure_Flack -0.05(4)
_refine_ls_extinction_method none
_refine_ls_goodness_of_fit_ref 1.096
_refine_ls_hydrogen_treatment constr
_refine_ls_matrix_type full
_refine_ls_number_parameters 308
_refine_ls_number_reflns 4984
_refine_ls_number_restraints 1
_refine_ls_restrained_S_all 1.096
_refine_ls_R_factor_all 0.0433
_refine_ls_R_factor_gt 0.0413
_refine_ls_shift/su_max 0.000
_refine_ls_shift/su_mean 0.000
_refine_ls_structure_factor_coef Fsqd
_refine_ls_weighting_details 'w=1/[\s^2^(Fo^2^)+(0.0326P)^2^+0.3537P] where P=(Fo^2^+2Fc^2^)/3'
_refine_ls_weighting_scheme calc
_refine_ls_wR_factor_gt 0.0895
_refine_ls_wR_factor_ref 0.0909
_reflns_Friedel_coverage 0.793
_reflns_Friedel_fraction_full 0.879
_reflns_Friedel_fraction_max 0.858
_reflns_number_gt 4802
_reflns_number_total 4984
_reflns_threshold_expression 'I > 2\s(I)'
_cod_data_source_file c7sc04515h2.cif
_cod_data_source_block sa4789a
_cod_depositor_comments 'Adding full bibliography for 1548702.cif.'
_cod_original_cell_volume 1172.6(5)
_cod_database_code 1548702
_shelx_space_group_comment
;
The symmetry employed for this shelxl refinement is uniquely defined
by the following loop, which should always be used as a source of
symmetry information in preference to the above space-group names.
They are only intended as comments.
;
_diffrn_number_total 2789
_olex2_refinement_description
;
1. Fixed Uiso
 At 1.2 times of:
  All C(H) groups, All C(H,H) groups
 At 1.5 times of:
  All C(H,H,H) groups
2.a Ternary CH refined with riding coordinates:
 C1(H1)
2.b Secondary CH2 refined with riding coordinates:
 C4(H4A,H4B), C5(H5A,H5B)
2.c Aromatic/amide H refined with riding coordinates:
 C3(H3), C7(H7), C9(H9), C10(H10), C11(H11), C12(H12), C14(H14), C15(H15),
 C18(H18), C19(H19), C20(H20), C21(H21), C22(H22), C24(H24), C25(H25), C27(H27),
  C28(H28)
2.d Idealised Me refined as rotating group:
 C29(H29A,H29B,H29C)
;
_shelx_shelxl_version_number 2014/7
_olex2_submission_special_instructions 'No special instructions were received'

loop_
_space_group_symop_operation_xyz
'x, y, z'
'-x, y+1/2, -z'

loop_
_atom_site_label
_atom_site_type_symbol
_atom_site_fract_x
_atom_site_fract_y
_atom_site_fract_z
_atom_site_U_iso_or_equiv
_atom_site_adp_type
_atom_site_occupancy
_atom_site_site_symmetry_order
_atom_site_calc_flag
_atom_site_refinement_flags_posn
S1 S 0.60541(8) 0.26307(5) 0.67388(7) 0.02617(16) Uani 1 1 d .
O1 O 0.8272(2) 0.48038(17) 0.4139(2) 0.0350(5) Uani 1 1 d .
O2 O 0.7061(3) 0.19826(16) 0.6426(2) 0.0353(5) Uani 1 1 d .
O3 O 0.4939(3) 0.22045(16) 0.7158(2) 0.0347(5) Uani 1 1 d .
N1 N 0.5133(3) 0.32826(17) 0.5230(2) 0.0229(5) Uani 1 1 d .
C1 C 0.6019(3) 0.3768(2) 0.4515(3) 0.0216(5) Uani 1 1 d .
H1 H 0.6944 0.3374 0.4762 0.026 Uiso 1 1 calc R
C2 C 0.6447(3) 0.4850(2) 0.5076(3) 0.0209(5) Uani 1 1 d .
C3 C 0.5577(3) 0.5392(2) 0.5548(3) 0.0238(6) Uani 1 1 d .
H3 H 0.5834 0.6068 0.5810 0.029 Uiso 1 1 calc R
C4 C 0.4213(3) 0.4975(2) 0.5681(3) 0.0285(6) Uani 1 1 d .
H4A H 0.3367 0.5418 0.5154 0.034 Uiso 1 1 calc R
H4B H 0.4380 0.4984 0.6703 0.034 Uiso 1 1 calc R
C5 C 0.3811(3) 0.3889(2) 0.5095(3) 0.0276(6) Uani 1 1 d .
H5A H 0.3306 0.3549 0.5624 0.033 Uiso 1 1 calc R
H5B H 0.3116 0.3920 0.4073 0.033 Uiso 1 1 calc R
C6 C 0.5118(3) 0.3722(2) 0.2863(3) 0.0240(6) Uani 1 1 d .
C7 C 0.4580(3) 0.4580(2) 0.2037(3) 0.0253(6) Uani 1 1 d .
H7 H 0.4785 0.5214 0.2491 0.030 Uiso 1 1 calc R
C8 C 0.3714(3) 0.4525(2) 0.0503(3) 0.0257(6) Uani 1 1 d .
C9 C 0.3193(3) 0.5412(3) -0.0356(3) 0.0313(7) Uani 1 1 d .
H9 H 0.3432 0.6051 0.0082 0.038 Uiso 1 1 calc R
C10 C 0.2334(3) 0.5337(3) -0.1837(3) 0.0353(7) Uani 1 1 d .
H10 H 0.1998 0.5925 -0.2394 0.042 Uiso 1 1 calc R
C11 C 0.1965(3) 0.4381(3) -0.2509(3) 0.0371(8) Uani 1 1 d .
H11 H 0.1370 0.4338 -0.3507 0.044 Uiso 1 1 calc R
C12 C 0.2473(4) 0.3507(3) -0.1709(3) 0.0346(7) Uani 1 1 d .
H12 H 0.2228 0.2878 -0.2172 0.042 Uiso 1 1 calc R
C13 C 0.3372(3) 0.3552(2) -0.0177(3) 0.0276(6) Uani 1 1 d .
C14 C 0.3964(3) 0.2670(3) 0.0704(3) 0.0330(6) Uani 1 1 d .
H14 H 0.3766 0.2028 0.0275 0.040 Uiso 1 1 calc R
C15 C 0.4814(3) 0.2757(2) 0.2163(3) 0.0297(6) Uani 1 1 d .
H15 H 0.5203 0.2172 0.2714 0.036 Uiso 1 1 calc R
C16 C 0.7786(3) 0.5264(2) 0.4921(3) 0.0238(6) Uani 1 1 d .
C17 C 0.8570(3) 0.6213(2) 0.5672(3) 0.0242(6) Uani 1 1 d .
C18 C 0.9327(3) 0.6761(2) 0.4995(3) 0.0284(6) Uani 1 1 d .
H18 H 0.9281 0.6548 0.4094 0.034 Uiso 1 1 calc R
C19 C 1.0144(3) 0.7619(3) 0.5650(4) 0.0378(7) Uani 1 1 d .
H19 H 1.0640 0.7983 0.5187 0.045 Uiso 1 1 calc R
C20 C 1.0224(4) 0.7937(2) 0.6987(4) 0.0423(9) Uani 1 1 d .
H20 H 1.0772 0.8517 0.7423 0.051 Uiso 1 1 calc R
C21 C 0.9501(4) 0.7402(2) 0.7676(4) 0.0403(8) Uani 1 1 d .
H21 H 0.9567 0.7619 0.8582 0.048 Uiso 1 1 calc R
C22 C 0.8667(3) 0.6536(2) 0.7032(3) 0.0307(6) Uani 1 1 d .
H22 H 0.8178 0.6176 0.7505 0.037 Uiso 1 1 calc R
C23 C 0.7172(3) 0.3477(2) 0.8138(3) 0.0246(6) Uani 1 1 d .
C24 C 0.8635(3) 0.3684(2) 0.8317(3) 0.0277(6) Uani 1 1 d .
H24 H 0.9040 0.3359 0.7740 0.033 Uiso 1 1 calc R
C25 C 0.9476(3) 0.4383(2) 0.9368(3) 0.0304(6) Uani 1 1 d .
H25 H 1.0455 0.4524 0.9495 0.037 Uiso 1 1 calc R
C26 C 0.8890(3) 0.4877(2) 1.0237(3) 0.0310(6) Uani 1 1 d .
C27 C 0.7436(4) 0.4641(2) 1.0052(3) 0.0327(7) Uani 1 1 d .
H27 H 0.7035 0.4958 1.0640 0.039 Uiso 1 1 calc R
C28 C 0.6575(3) 0.3945(2) 0.9014(3) 0.0298(6) Uani 1 1 d .
H28 H 0.5605 0.3793 0.8905 0.036 Uiso 1 1 calc R
C29 C 0.9826(5) 0.5639(3) 1.1377(4) 0.0519(10) Uani 1 1 d .
H29A H 1.0801 0.5693 1.1366 0.078 Uiso 1 1 calc GR
H29B H 0.9930 0.5416 1.2325 0.078 Uiso 1 1 calc GR
H29C H 0.9341 0.6292 1.1164 0.078 Uiso 1 1 calc GR

loop_
_atom_site_aniso_label
_atom_site_aniso_U_11
_atom_site_aniso_U_22
_atom_site_aniso_U_33
_atom_site_aniso_U_23
_atom_site_aniso_U_13
_atom_site_aniso_U_12
S1 0.0304(3) 0.0186(3) 0.0254(3) 0.0022(3) 0.0073(3) -0.0016(3)
O1 0.0363(12) 0.0301(11) 0.0475(13) -0.0118(10) 0.0263(11) -0.0055(9)
O2 0.0402(12) 0.0251(11) 0.0336(12) -0.0010(9) 0.0082(10) 0.0084(9)
O3 0.0394(13) 0.0292(10) 0.0324(12) 0.0040(9) 0.0117(10) -0.0120(9)
N1 0.0221(11) 0.0222(11) 0.0225(11) 0.0032(9) 0.0072(10) -0.0001(9)
C1 0.0213(13) 0.0180(13) 0.0253(13) 0.0001(10) 0.0095(11) 0.0011(10)
C2 0.0215(12) 0.0186(12) 0.0207(13) 0.0009(10) 0.0068(11) -0.0022(10)
C3 0.0272(14) 0.0204(13) 0.0223(13) 0.0024(11) 0.0088(11) 0.0015(11)
C4 0.0297(14) 0.0251(14) 0.0361(16) 0.0029(12) 0.0188(13) 0.0044(12)
C5 0.0232(14) 0.0299(15) 0.0297(14) 0.0044(12) 0.0109(12) -0.0008(11)
C6 0.0236(13) 0.0244(13) 0.0254(14) -0.0038(11) 0.0114(11) -0.0039(11)
C7 0.0258(14) 0.0236(14) 0.0269(14) -0.0041(11) 0.0113(12) -0.0024(11)
C8 0.0205(13) 0.0318(15) 0.0256(14) -0.0026(12) 0.0102(11) -0.0026(11)
C9 0.0297(15) 0.0330(16) 0.0299(15) 0.0014(13) 0.0111(13) -0.0001(12)
C10 0.0268(15) 0.0499(19) 0.0293(15) 0.0087(14) 0.0118(13) 0.0038(14)
C11 0.0262(15) 0.064(2) 0.0226(14) -0.0034(15) 0.0115(13) -0.0028(15)
C12 0.0311(15) 0.0454(19) 0.0301(16) -0.0131(14) 0.0154(13) -0.0101(14)
C13 0.0234(13) 0.0343(16) 0.0277(14) -0.0044(12) 0.0132(12) -0.0052(12)
C14 0.0408(16) 0.0271(14) 0.0333(15) -0.0104(14) 0.0174(13) -0.0059(14)
C15 0.0374(16) 0.0210(15) 0.0330(15) -0.0020(12) 0.0168(13) -0.0022(12)
C16 0.0216(13) 0.0230(13) 0.0246(13) -0.0017(11) 0.0074(11) -0.0011(11)
C17 0.0214(13) 0.0218(12) 0.0258(14) 0.0008(11) 0.0060(11) -0.0005(11)
C18 0.0275(14) 0.0260(15) 0.0305(15) 0.0043(12) 0.0106(12) 0.0012(12)
C19 0.0319(15) 0.0294(14) 0.0504(18) 0.0049(17) 0.0153(14) -0.0077(15)
C20 0.0385(18) 0.0283(16) 0.048(2) -0.0062(14) 0.0063(16) -0.0111(13)
C21 0.0471(19) 0.0335(19) 0.0323(16) -0.0105(13) 0.0082(15) -0.0063(14)
C22 0.0350(16) 0.0267(14) 0.0279(15) 0.0017(12) 0.0105(13) -0.0023(12)
C23 0.0267(14) 0.0215(14) 0.0221(13) 0.0018(11) 0.0065(11) -0.0022(11)
C24 0.0288(15) 0.0316(14) 0.0242(14) 0.0022(12) 0.0122(12) 0.0024(12)
C25 0.0249(14) 0.0372(16) 0.0283(15) 0.0045(13) 0.0100(12) -0.0054(12)
C26 0.0337(16) 0.0323(15) 0.0256(14) 0.0002(12) 0.0108(13) -0.0052(13)
C27 0.0341(16) 0.0377(18) 0.0296(16) -0.0042(13) 0.0164(13) 0.0015(14)
C28 0.0239(14) 0.0370(16) 0.0300(15) 0.0027(13) 0.0125(12) -0.0030(12)
C29 0.051(2) 0.057(2) 0.045(2) -0.0176(18) 0.0171(18) -0.0179(19)

loop_
_atom_type_symbol
_atom_type_description
_atom_type_scat_dispersion_real
_atom_type_scat_dispersion_imag
_atom_type_scat_source
C C 0.0033 0.0016 'International Tables Vol C Tables 4.2.6.8 and 6.1.1.4'
H H 0.0000 0.0000 'International Tables Vol C Tables 4.2.6.8 and 6.1.1.4'
N N 0.0061 0.0033 'International Tables Vol C Tables 4.2.6.8 and 6.1.1.4'
O O 0.0106 0.0060 'International Tables Vol C Tables 4.2.6.8 and 6.1.1.4'
S S 0.1246 0.1234 'International Tables Vol C Tables 4.2.6.8 and 6.1.1.4'

loop_
_geom_angle_atom_site_label_1
_geom_angle_atom_site_label_2
_geom_angle_atom_site_label_3
_geom_angle
O2 S1 O3 120.49(14)
O2 S1 N1 105.75(13)
O2 S1 C23 106.97(14)
O3 S1 N1 106.25(13)
O3 S1 C23 107.86(14)
N1 S1 C23 109.18(13)
C1 N1 S1 117.64(18)
C5 N1 S1 119.4(2)
C5 N1 C1 112.9(2)
N1 C1 H1 108.3
N1 C1 C2 110.4(2)
N1 C1 C6 108.7(2)
C2 C1 H1 108.3
C2 C1 C6 112.8(2)
C6 C1 H1 108.3
C3 C2 C1 120.6(2)
C3 C2 C16 124.1(2)
C16 C2 C1 115.1(2)
C2 C3 H3 118.1
C2 C3 C4 123.9(2)
C4 C3 H3 118.1
C3 C4 H4A 108.8
C3 C4 H4B 108.8
C3 C4 C5 113.7(2)
H4A C4 H4B 107.7
C5 C4 H4A 108.8
C5 C4 H4B 108.8
N1 C5 C4 113.0(2)
N1 C5 H5A 109.0
N1 C5 H5B 109.0
C4 C5 H5A 109.0
C4 C5 H5B 109.0
H5A C5 H5B 107.8
C7 C6 C1 122.1(2)
C7 C6 C15 119.0(2)
C15 C6 C1 118.8(2)
C6 C7 H7 119.2
C6 C7 C8 121.6(3)
C8 C7 H7 119.2
C9 C8 C7 121.5(3)
C9 C8 C13 119.6(3)
C13 C8 C7 118.9(3)
C8 C9 H9 119.8
C10 C9 C8 120.3(3)
C10 C9 H9 119.8
C9 C10 H10 119.8
C9 C10 C11 120.4(3)
C11 C10 H10 119.8
C10 C11 H11 119.7
C12 C11 C10 120.6(3)
C12 C11 H11 119.7
C11 C12 H12 119.6
C11 C12 C13 120.8(3)
C13 C12 H12 119.6
C8 C13 C12 118.3(3)
C8 C13 C14 118.4(2)
C12 C13 C14 123.3(3)
C13 C14 H14 119.6
C15 C14 C13 120.8(3)
C15 C14 H14 119.6
C6 C15 H15 119.4
C14 C15 C6 121.2(3)
C14 C15 H15 119.4
O1 C16 C2 118.4(2)
O1 C16 C17 118.7(3)
C2 C16 C17 122.9(2)
C18 C17 C16 116.7(3)
C18 C17 C22 119.0(3)
C22 C17 C16 124.2(3)
C17 C18 H18 119.7
C19 C18 C17 120.5(3)
C19 C18 H18 119.7
C18 C19 H19 120.0
C20 C19 C18 120.1(3)
C20 C19 H19 120.0
C19 C20 H20 119.9
C21 C20 C19 120.2(3)
C21 C20 H20 119.9
C20 C21 H21 119.7
C20 C21 C22 120.6(3)
C22 C21 H21 119.7
C17 C22 H22 120.2
C21 C22 C17 119.6(3)
C21 C22 H22 120.2
C24 C23 S1 119.4(2)
C28 C23 S1 119.9(2)
C28 C23 C24 120.7(3)
C23 C24 H24 120.5
C25 C24 C23 118.9(3)
C25 C24 H24 120.5
C24 C25 H25 119.3
C24 C25 C26 121.4(3)
C26 C25 H25 119.3
C25 C26 C27 118.4(3)
C25 C26 C29 120.6(3)
C27 C26 C29 121.0(3)
C26 C27 H27 119.3
C28 C27 C26 121.3(3)
C28 C27 H27 119.3
C23 C28 H28 120.4
C27 C28 C23 119.3(3)
C27 C28 H28 120.4
C26 C29 H29A 109.5
C26 C29 H29B 109.5
C26 C29 H29C 109.5
H29A C29 H29B 109.5
H29A C29 H29C 109.5
H29B C29 H29C 109.5

loop_
_geom_bond_atom_site_label_1
_geom_bond_atom_site_label_2
_geom_bond_distance
S1 O2 1.430(2)
S1 O3 1.434(2)
S1 N1 1.647(2)
S1 C23 1.770(3)
O1 C16 1.230(3)
N1 C1 1.477(3)
N1 C5 1.475(4)
C1 H1 0.9800
C1 C2 1.521(4)
C1 C6 1.525(4)
C2 C3 1.336(4)
C2 C16 1.483(4)
C3 H3 0.9300
C3 C4 1.496(4)
C4 H4A 0.9700
C4 H4B 0.9700
C4 C5 1.530(4)
C5 H5A 0.9700
C5 H5B 0.9700
C6 C7 1.367(4)
C6 C15 1.419(4)
C7 H7 0.9300
C7 C8 1.421(4)
C8 C9 1.413(4)
C8 C13 1.420(4)
C9 H9 0.9300
C9 C10 1.377(4)
C10 H10 0.9300
C10 C11 1.400(5)
C11 H11 0.9300
C11 C12 1.370(5)
C12 H12 0.9300
C12 C13 1.424(4)
C13 C14 1.426(5)
C14 H14 0.9300
C14 C15 1.358(4)
C15 H15 0.9300
C16 C17 1.493(4)
C17 C18 1.393(4)
C17 C22 1.395(4)
C18 H18 0.9300
C18 C19 1.380(4)
C19 H19 0.9300
C19 C20 1.376(5)
C20 H20 0.9300
C20 C21 1.369(5)
C21 H21 0.9300
C21 C22 1.392(4)
C22 H22 0.9300
C23 C24 1.391(4)
C23 C28 1.384(4)
C24 H24 0.9300
C24 C25 1.384(4)
C25 H25 0.9300
C25 C26 1.386(4)
C26 C27 1.390(4)
C26 C29 1.511(4)
C27 H27 0.9300
C27 C28 1.380(4)
C28 H28 0.9300
C29 H29A 0.9600
C29 H29B 0.9600
C29 H29C 0.9600

loop_
_geom_torsion_atom_site_label_1
_geom_torsion_atom_site_label_2
_geom_torsion_atom_site_label_3
_geom_torsion_atom_site_label_4
_geom_torsion
S1 N1 C1 C2 -91.4(2)
S1 N1 C1 C6 144.45(19)
S1 N1 C5 C4 88.7(3)
S1 C23 C24 C25 177.0(2)
S1 C23 C28 C27 -176.8(2)
O1 C16 C17 C18 27.7(4)
O1 C16 C17 C22 -148.0(3)
O2 S1 N1 C1 -48.0(2)
O2 S1 N1 C5 169.0(2)
O2 S1 C23 C24 24.1(3)
O2 S1 C23 C28 -157.7(2)
O3 S1 N1 C1 -177.19(19)
O3 S1 N1 C5 39.8(2)
O3 S1 C23 C24 155.1(2)
O3 S1 C23 C28 -26.7(3)
N1 S1 C23 C24 -89.9(2)
N1 S1 C23 C28 88.4(2)
N1 C1 C2 C3 -28.7(3)
N1 C1 C2 C16 156.8(2)
N1 C1 C6 C7 113.7(3)
N1 C1 C6 C15 -65.5(3)
C1 N1 C5 C4 -55.9(3)
C1 C2 C3 C4 5.0(4)
C1 C2 C16 O1 13.0(4)
C1 C2 C16 C17 -166.9(2)
C1 C6 C7 C8 -178.6(2)
C1 C6 C15 C14 177.3(3)
C2 C1 C6 C7 -9.1(4)
C2 C1 C6 C15 171.7(2)
C2 C3 C4 C5 -5.2(4)
C2 C16 C17 C18 -152.4(3)
C2 C16 C17 C22 31.8(4)
C3 C2 C16 O1 -161.4(3)
C3 C2 C16 C17 18.7(4)
C3 C4 C5 N1 29.9(3)
C5 N1 C1 C2 53.9(3)
C5 N1 C1 C6 -70.3(3)
C6 C1 C2 C3 93.1(3)
C6 C1 C2 C16 -81.4(3)
C6 C7 C8 C9 -178.2(3)
C6 C7 C8 C13 1.6(4)
C7 C6 C15 C14 -2.0(4)
C7 C8 C9 C10 -178.9(3)
C7 C8 C13 C12 178.5(3)
C7 C8 C13 C14 -2.4(4)
C8 C9 C10 C11 0.1(5)
C8 C13 C14 C15 1.1(4)
C9 C8 C13 C12 -1.7(4)
C9 C8 C13 C14 177.4(3)
C9 C10 C11 C12 -1.1(5)
C10 C11 C12 C13 0.7(5)
C11 C12 C13 C8 0.7(5)
C11 C12 C13 C14 -178.3(3)
C12 C13 C14 C15 -179.9(3)
C13 C8 C9 C10 1.3(4)
C13 C14 C15 C6 1.1(5)
C15 C6 C7 C8 0.6(4)
C16 C2 C3 C4 179.0(3)
C16 C17 C18 C19 -176.8(3)
C16 C17 C22 C21 176.2(3)
C17 C18 C19 C20 0.4(5)
C18 C17 C22 C21 0.6(4)
C18 C19 C20 C21 0.3(5)
C19 C20 C21 C22 -0.5(5)
C20 C21 C22 C17 0.0(5)
C22 C17 C18 C19 -0.8(4)
C23 S1 N1 C1 66.7(2)
C23 S1 N1 C5 -76.2(2)
C23 C24 C25 C26 -0.2(4)
C24 C23 C28 C27 1.4(4)
C24 C25 C26 C27 1.3(5)
C24 C25 C26 C29 -179.9(3)
C25 C26 C27 C28 -1.1(5)
C26 C27 C28 C23 -0.2(5)
C28 C23 C24 C25 -1.2(4)
C29 C26 C27 C28 -179.9(3)
